data_7053354
loop_
_publ_author_name
'Ghosh, Shishir'
'Khanam, Kamrun N.'
'Hossain, G. M. Golzar'
'Haworth, Daniel T.'
'Lindeman, Sergey V.'
'Hogarth, Graeme'
'Kabir, Shariff E.'

_publ_section_title
;
 The rational synthesis of tetranuclear heterometallic butterfly clusters:
 reactions of [M2(CO)6(\m-pyS)2] (M = Re, Mn) with group VIII metal
 carbonyls
;
_journal_issue 9
_journal_name_full 'New Journal of Chemistry'
_journal_page_first 1875
_journal_paper_doi 10.1039/b9nj00526a
_journal_volume 34
_journal_year 2010
_chemical_formula_sum 'C18 H4 N O13 Os3 Re S'
_chemical_formula_weight 1231.08
_chemical_name_systematic
;
?
;
_space_group_IT_number 2
_symmetry_cell_setting triclinic
_symmetry_space_group_name_Hall '-P 1'
_symmetry_space_group_name_H-M 'P -1'
_atom_sites_solution_hydrogens geom
_atom_sites_solution_primary heavy
_atom_sites_solution_secondary difmap
_audit_creation_method SHELXL-97
_cell_angle_alpha 70.584(2)
_cell_angle_beta 84.140(3)
_cell_angle_gamma 88.119(3)
_cell_formula_units_Z 2
_cell_length_a 8.4394(15)
_cell_length_b 10.1739(18)
_cell_length_c 15.109(3)
_cell_measurement_temperature 150(2)
_cell_volume 1217.1(4)
_computing_cell_refinement 'Bruker SAINT'
_computing_data_collection 'Bruker SMART'
_computing_data_reduction 'Bruker SAINT'
_computing_structure_refinement 'SHELXL-97 (Sheldrick, 1997)'
_computing_structure_solution 'SHELXS-97 (Sheldrick, 1990)'
_diffrn_ambient_temperature 150(2)
_diffrn_measured_fraction_theta_full 0.981
_diffrn_measured_fraction_theta_max 0.933
_diffrn_measurement_device_type 'Bruker SMART APEX diffractometer'
_diffrn_measurement_method '\w rotation with narrow frames'
_diffrn_radiation_monochromator graphite
_diffrn_radiation_source 'fine-focus sealed tube'
_diffrn_radiation_type MoK\a
_diffrn_radiation_wavelength 0.71073
_diffrn_reflns_av_R_equivalents 0.0520
_diffrn_reflns_av_sigmaI/netI 0.0587
_diffrn_reflns_limit_h_max 11
_diffrn_reflns_limit_h_min -11
_diffrn_reflns_limit_k_max 13
_diffrn_reflns_limit_k_min -13
_diffrn_reflns_limit_l_max 19
_diffrn_reflns_limit_l_min -19
_diffrn_reflns_number 13410
_diffrn_reflns_theta_full 26.00
_diffrn_reflns_theta_max 28.25
_diffrn_reflns_theta_min 1.44
_exptl_absorpt_coefficient_mu 20.718
_exptl_absorpt_correction_T_max 0.1181
_exptl_absorpt_correction_T_min 0.0578
_exptl_absorpt_correction_type multi-scan
_exptl_crystal_colour orange
_exptl_crystal_density_diffrn 3.359
_exptl_crystal_density_method 'not measured'
_exptl_crystal_description block
_exptl_crystal_F_000 1084
_exptl_crystal_size_max 0.32
_exptl_crystal_size_mid 0.21
_exptl_crystal_size_min 0.18
_refine_diff_density_max 2.977
_refine_diff_density_min -3.554
_refine_diff_density_rms 0.545
_refine_ls_extinction_method none
_refine_ls_goodness_of_fit_ref 1.134
_refine_ls_hydrogen_treatment constr
_refine_ls_matrix_type full
_refine_ls_number_parameters 274
_refine_ls_number_reflns 5623
_refine_ls_number_restraints 0
_refine_ls_restrained_S_all 1.134
_refine_ls_R_factor_all 0.0507
_refine_ls_R_factor_gt 0.0467
_refine_ls_shift/su_max 0.001
_refine_ls_shift/su_mean 0.000
_refine_ls_structure_factor_coef Fsqd
_refine_ls_weighting_details 'calc w=1/[\s^2^(Fo^2^)+(0.0661P)^2^+22.9220P] where P=(Fo^2^+2Fc^2^)/3'
_refine_ls_weighting_scheme calc
_refine_ls_wR_factor_gt 0.1293
_refine_ls_wR_factor_ref 0.1330
_reflns_number_gt 5184
_reflns_number_total 5623
_reflns_threshold_expression I>2\s(I)
_cod_data_source_file b9nj00526a.txt
_cod_data_source_block str0730
_cod_original_sg_symbol_H-M P-1
_cod_database_code 7053354

loop_
_symmetry_equiv_pos_as_xyz
'x, y, z'
'-x, -y, -z'

loop_
_atom_site_label
_atom_site_type_symbol
_atom_site_fract_x
_atom_site_fract_y
_atom_site_fract_z
_atom_site_U_iso_or_equiv
_atom_site_adp_type
_atom_site_occupancy
_atom_site_symmetry_multiplicity
_atom_site_calc_flag
_atom_site_refinement_flags
Os1 Os 0.28840(5) 0.77324(4) 0.11647(3) 0.01262(13) Uani 1 1 d .
Os2 Os 0.18090(5) 0.49205(4) 0.17114(3) 0.00982(12) Uani 1 1 d .
Os3 Os 0.35961(5) 0.57057(4) 0.29029(3) 0.00875(12) Uani 1 1 d .
Re3 Re 0.14744(5) 0.32643(4) 0.36835(3) 0.01028(12) Uani 1 1 d .
S1 S 0.4583(3) 0.4410(3) 0.18942(19) 0.0101(5) Uani 1 1 d .
N1 N 0.3579(11) 0.2064(10) 0.3326(7) 0.0118(18) Uiso 1 1 d .
O1 O 0.5980(13) 0.6982(11) 0.0145(8) 0.038(3) Uani 1 1 d .
O2 O 0.1484(15) 0.9174(14) -0.0694(7) 0.042(3) Uani 1 1 d .
O3 O 0.4459(14) 1.0269(12) 0.1321(8) 0.037(3) Uiso 1 1 d .
O4 O -0.0183(13) 0.8301(11) 0.2285(7) 0.030(2) Uani 1 1 d .
O5 O 0.1686(11) 0.7352(10) 0.4027(7) 0.0226(19) Uani 1 1 d .
O6 O 0.6436(11) 0.7644(10) 0.2638(8) 0.027(2) Uani 1 1 d .
O7 O 0.4976(12) 0.3718(9) 0.4654(7) 0.024(2) Uani 1 1 d .
O8 O -0.1664(11) 0.5753(12) 0.1886(8) 0.030(2) Uani 1 1 d .
O9 O 0.1810(12) 0.5694(11) -0.0426(7) 0.027(2) Uani 1 1 d .
O10 O 0.0837(16) 0.1974(11) 0.1881(8) 0.039(3) Uani 1 1 d .
O11 O -0.1311(11) 0.5049(9) 0.4104(7) 0.027(2) Uani 1 1 d .
O12 O -0.0979(13) 0.0943(12) 0.4087(8) 0.034(2) Uiso 1 1 d .
O13 O 0.1864(12) 0.2074(9) 0.5791(7) 0.024(2) Uani 1 1 d .
C1 C 0.4809(19) 0.7220(14) 0.0522(10) 0.028(3) Uani 1 1 d .
C2 C 0.2019(18) 0.8611(13) -0.0015(9) 0.025(3) Uani 1 1 d .
C3 C 0.3870(19) 0.9294(14) 0.1251(11) 0.031(3) Uani 1 1 d .
C4 C 0.0939(14) 0.8074(12) 0.1894(8) 0.014(2) Uiso 1 1 d .
C5 C 0.2386(14) 0.6724(13) 0.3604(8) 0.016(2) Uani 1 1 d .
C6 C 0.5410(15) 0.6911(13) 0.2722(9) 0.017(2) Uani 1 1 d .
C7 C 0.4343(14) 0.4396(12) 0.4005(9) 0.016(2) Uani 1 1 d .
C8 C -0.0348(15) 0.5472(12) 0.1821(9) 0.017(2) Uani 1 1 d .
C9 C 0.1880(14) 0.5418(13) 0.0368(9) 0.016(2) Uiso 1 1 d .
C10 C 0.1166(17) 0.3012(14) 0.1920(9) 0.024(3) Uani 1 1 d .
C11 C -0.0258(14) 0.4423(13) 0.3940(8) 0.016(2) Uiso 1 1 d .
C12 C -0.0009(13) 0.1782(12) 0.3945(8) 0.012(2) Uiso 1 1 d .
C13 C 0.1719(13) 0.2525(13) 0.5001(9) 0.016(2) Uani 1 1 d .
C14 C 0.4740(13) 0.2653(12) 0.2632(8) 0.013(2) Uiso 1 1 d .
C15 C 0.6108(14) 0.1930(12) 0.2475(8) 0.015(2) Uiso 1 1 d .
H15A H 0.6925 0.2383 0.2000 0.018 Uiso 1 1 calc R
C16 C 0.6269(15) 0.0559(13) 0.3012(9) 0.018(2) Uiso 1 1 d .
H16A H 0.7193 0.0047 0.2914 0.021 Uiso 1 1 calc R
C17 C 0.5009(15) -0.0088(14) 0.3726(9) 0.019(2) Uiso 1 1 d .
H17A H 0.5071 -0.1041 0.4101 0.023 Uiso 1 1 calc R
C18 C 0.3719(16) 0.0703(14) 0.3852(9) 0.021(2) Uiso 1 1 d .
H18A H 0.2889 0.0283 0.4328 0.025 Uiso 1 1 calc R

loop_
_atom_site_aniso_label
_atom_site_aniso_U_11
_atom_site_aniso_U_22
_atom_site_aniso_U_33
_atom_site_aniso_U_23
_atom_site_aniso_U_13
_atom_site_aniso_U_12
Os1 0.0173(2) 0.0042(2) 0.0125(2) 0.00208(16) 0.00055(16) -0.00317(16)
Os2 0.0129(2) 0.0054(2) 0.0105(2) -0.00166(16) -0.00048(15) -0.00260(15)
Os3 0.0121(2) 0.00212(19) 0.0109(2) -0.00062(15) 0.00000(15) -0.00317(15)
Re3 0.0136(2) 0.0030(2) 0.0120(2) -0.00032(16) 0.00249(16) -0.00342(15)
S1 0.0153(12) 0.0028(10) 0.0096(12) 0.0005(9) 0.0032(9) -0.0026(9)
O1 0.037(6) 0.019(5) 0.031(6) 0.021(4) 0.014(5) 0.005(4)
O2 0.048(7) 0.055(8) 0.016(5) 0.001(5) -0.018(5) -0.001(6)
O4 0.035(6) 0.034(6) 0.018(5) -0.007(4) 0.005(4) 0.009(4)
O5 0.019(4) 0.028(5) 0.025(5) -0.016(4) 0.005(4) 0.001(4)
O6 0.023(5) 0.016(4) 0.045(6) -0.013(4) -0.006(4) -0.008(4)
O7 0.030(5) 0.011(4) 0.026(5) 0.003(4) -0.014(4) -0.005(4)
O8 0.014(4) 0.044(6) 0.041(6) -0.027(5) -0.003(4) 0.003(4)
O9 0.035(5) 0.025(5) 0.022(5) -0.008(4) -0.002(4) -0.009(4)
O10 0.069(8) 0.017(5) 0.036(6) -0.014(5) -0.002(6) -0.020(5)
O11 0.026(5) 0.013(4) 0.037(6) -0.007(4) 0.009(4) 0.007(4)
O13 0.039(6) 0.009(4) 0.020(5) -0.001(4) 0.002(4) -0.002(4)
C1 0.040(8) 0.016(6) 0.019(7) 0.004(5) 0.004(6) -0.002(6)
C2 0.040(8) 0.014(6) 0.013(6) 0.005(5) 0.000(5) -0.014(5)
C3 0.043(9) 0.011(6) 0.029(8) 0.009(5) -0.013(6) -0.016(6)
C5 0.015(5) 0.020(6) 0.009(5) 0.000(4) -0.002(4) 0.004(5)
C6 0.019(6) 0.014(5) 0.019(6) -0.008(5) 0.005(5) -0.002(5)
C7 0.017(6) 0.007(5) 0.024(6) -0.006(5) -0.008(5) 0.005(4)
C8 0.019(6) 0.010(5) 0.027(6) -0.011(5) -0.006(5) 0.002(4)
C10 0.029(7) 0.023(7) 0.021(7) -0.006(5) -0.016(5) 0.009(5)
C13 0.005(5) 0.016(5) 0.024(6) -0.004(5) 0.000(4) 0.001(4)

loop_
_atom_type_symbol
_atom_type_description
_atom_type_scat_dispersion_real
_atom_type_scat_dispersion_imag
_atom_type_scat_source
C C 0.0033 0.0016 'International Tables Vol C Tables 4.2.6.8 and 6.1.1.4'
H H 0.0000 0.0000 'International Tables Vol C Tables 4.2.6.8 and 6.1.1.4'
N N 0.0061 0.0033 'International Tables Vol C Tables 4.2.6.8 and 6.1.1.4'
O O 0.0106 0.0060 'International Tables Vol C Tables 4.2.6.8 and 6.1.1.4'
S S 0.1246 0.1234 'International Tables Vol C Tables 4.2.6.8 and 6.1.1.4'
Re Re -1.0185 7.2310 'International Tables Vol C Tables 4.2.6.8 and 6.1.1.4'
Os Os -1.2165 7.6030 'International Tables Vol C Tables 4.2.6.8 and 6.1.1.4'

loop_
_geom_angle_atom_site_label_1
_geom_angle_atom_site_label_2
_geom_angle_atom_site_label_3
_geom_angle
C3 Os1 C2 98.0(6)
C3 Os1 C1 92.0(7)
C2 Os1 C1 91.0(6)
C3 Os1 C4 91.2(6)
C2 Os1 C4 92.6(6)
C1 Os1 C4 174.8(5)
C3 Os1 Os2 158.4(4)
C2 Os1 Os2 103.6(4)
C1 Os1 Os2 89.1(4)
C4 Os1 Os2 86.4(3)
C3 Os1 Os3 100.0(4)
C2 Os1 Os3 161.9(4)
C1 Os1 Os3 90.3(4)
C4 Os1 Os3 85.1(3)
Os2 Os1 Os3 58.363(15)
C8 Os2 C9 92.6(5)
C8 Os2 C10 90.9(5)
C9 Os2 C10 92.9(5)
C8 Os2 S1 166.0(4)
C9 Os2 S1 99.1(4)
C10 Os2 S1 96.0(4)
C8 Os2 Os3 111.7(3)
C9 Os2 Os3 133.5(4)
C10 Os2 Os3 124.2(4)
S1 Os2 Os3 54.52(6)
C8 Os2 Os1 91.7(4)
C9 Os2 Os1 80.1(4)
C10 Os2 Os1 172.6(4)
S1 Os2 Os1 82.90(6)
Os3 Os2 Os1 60.865(16)
C8 Os2 Re3 89.3(4)
C9 Os2 Re3 160.5(4)
C10 Os2 Re3 67.6(4)
S1 Os2 Re3 82.15(6)
Os3 Os2 Re3 62.619(18)
Os1 Os2 Re3 119.238(19)
C7 Os3 C5 93.0(5)
C7 Os3 C6 91.9(5)
C5 Os3 C6 90.6(5)
C7 Os3 S1 94.2(4)
C5 Os3 S1 167.8(4)
C6 Os3 S1 98.9(3)
C7 Os3 Os2 122.5(3)
C5 Os3 Os2 113.1(4)
C6 Os3 Os2 134.9(4)
S1 Os3 Os2 54.70(7)
C7 Os3 Os1 172.9(4)
C5 Os3 Os1 91.0(3)
C6 Os3 Os1 82.1(4)
S1 Os3 Os1 82.93(7)
Os2 Os3 Os1 60.773(18)
C7 Os3 Re3 68.6(4)
C5 Os3 Re3 92.6(4)
C6 Os3 Re3 160.4(4)
S1 Os3 Re3 80.93(6)
Os2 Os3 Re3 60.376(17)
Os1 Os3 Re3 117.09(2)
C12 Re3 C13 84.6(5)
C12 Re3 C11 88.7(5)
C13 Re3 C11 89.7(5)
C12 Re3 N1 95.1(4)
C13 Re3 N1 92.2(4)
C11 Re3 N1 175.9(4)
C12 Re3 Os2 111.9(3)
C13 Re3 Os2 163.4(4)
C11 Re3 Os2 91.5(4)
N1 Re3 Os2 85.7(2)
C12 Re3 Os3 168.9(3)
C13 Re3 Os3 106.5(4)
C11 Re3 Os3 90.9(4)
N1 Re3 Os3 85.0(2)
Os2 Re3 Os3 57.005(14)
C14 S1 Os3 106.5(4)
C14 S1 Os2 108.0(4)
Os3 S1 Os2 70.78(7)
C14 N1 C18 118.7(10)
C14 N1 Re3 122.8(7)
C18 N1 Re3 118.4(8)
O1 C1 Os1 176.3(13)
O2 C2 Os1 176.9(14)
O3 C3 Os1 178.5(16)
O4 C4 Os1 177.9(11)
O5 C5 Os3 178.6(11)
O6 C6 Os3 177.1(11)
O7 C7 Os3 170.6(11)
O8 C8 Os2 177.2(11)
O9 C9 Os2 175.2(11)
O10 C10 Os2 168.5(12)
O11 C11 Re3 177.0(11)
O12 C12 Re3 175.9(10)
O13 C13 Re3 179.6(11)
N1 C14 C15 122.1(11)
N1 C14 S1 120.6(8)
C15 C14 S1 117.2(9)
C16 C15 C14 119.5(11)
C15 C16 C17 118.6(11)
C18 C17 C16 118.4(12)
N1 C18 C17 122.6(12)

loop_
_geom_bond_atom_site_label_1
_geom_bond_atom_site_label_2
_geom_bond_distance
Os1 C3 1.866(13)
Os1 C2 1.917(13)
Os1 C1 1.953(15)
Os1 C4 1.969(12)
Os1 Os2 2.8524(7)
Os1 Os3 2.8549(7)
Os2 C8 1.894(12)
Os2 C9 1.917(12)
Os2 C10 1.947(14)
Os2 S1 2.405(3)
Os2 Os3 2.7827(7)
Os2 Re3 2.8842(7)
Os3 C7 1.905(12)
Os3 C5 1.918(12)
Os3 C6 1.933(12)
Os3 S1 2.400(3)
Os3 Re3 2.9461(7)
Re3 C12 1.904(11)
Re3 C13 1.911(13)
Re3 C11 1.937(12)
Re3 N1 2.244(9)
S1 C14 1.774(12)
N1 C14 1.353(14)
N1 C18 1.356(16)
O1 C1 1.150(18)
O2 C2 1.127(17)
O3 C3 1.163(17)
O4 C4 1.123(15)
O5 C5 1.155(15)
O6 C6 1.131(15)
O7 C7 1.165(15)
O8 C8 1.141(15)
O9 C9 1.145(15)
O10 C10 1.122(17)
O11 C11 1.132(15)
O12 C12 1.155(16)
O13 C13 1.145(16)
C14 C15 1.391(16)
C15 C16 1.371(17)
C16 C17 1.438(17)
C17 C18 1.368(18)

loop_
_geom_torsion_atom_site_label_1
_geom_torsion_atom_site_label_2
_geom_torsion_atom_site_label_3
_geom_torsion_atom_site_label_4
_geom_torsion
C3 Os1 Os2 C8 111.6(15)
C2 Os1 Os2 C8 -64.3(6)
C1 Os1 Os2 C8 -155.1(6)
C4 Os1 Os2 C8 27.5(5)
Os3 Os1 Os2 C8 114.0(4)
C3 Os1 Os2 C9 -156.1(15)
C2 Os1 Os2 C9 28.0(6)
C1 Os1 Os2 C9 -62.8(6)
C4 Os1 Os2 C9 119.8(5)
Os3 Os1 Os2 C9 -153.7(4)
C3 Os1 Os2 C10 -137(3)
C2 Os1 Os2 C10 47(3)
C1 Os1 Os2 C10 -44(3)
C4 Os1 Os2 C10 139(3)
Os3 Os1 Os2 C10 -135(3)
C3 Os1 Os2 S1 -55.5(15)
C2 Os1 Os2 S1 128.6(5)
C1 Os1 Os2 S1 37.8(4)
C4 Os1 Os2 S1 -139.5(3)
Os3 Os1 Os2 S1 -53.12(6)
C3 Os1 Os2 Os3 -2.4(15)
C2 Os1 Os2 Os3 -178.3(5)
C1 Os1 Os2 Os3 90.9(4)
C4 Os1 Os2 Os3 -86.4(3)
C3 Os1 Os2 Re3 21.4(15)
C2 Os1 Os2 Re3 -154.5(5)
C1 Os1 Os2 Re3 114.7(4)
C4 Os1 Os2 Re3 -62.7(3)
Os3 Os1 Os2 Re3 23.74(2)
C8 Os2 Os3 C7 108.0(6)
C9 Os2 Os3 C7 -135.7(7)
C10 Os2 Os3 C7 1.0(7)
S1 Os2 Os3 C7 -69.7(4)
Os1 Os2 Os3 C7 -172.7(4)
Re3 Os2 Os3 C7 30.6(4)
C8 Os2 Os3 C5 -2.0(6)
C9 Os2 Os3 C5 114.3(6)
C10 Os2 Os3 C5 -108.9(6)
S1 Os2 Os3 C5 -179.7(4)
Os1 Os2 Os3 C5 77.4(4)
Re3 Os2 Os3 C5 -79.3(4)
C8 Os2 Os3 C6 -118.2(7)
C9 Os2 Os3 C6 -1.9(7)
C10 Os2 Os3 C6 134.8(7)
S1 Os2 Os3 C6 64.1(5)
Os1 Os2 Os3 C6 -38.8(5)
Re3 Os2 Os3 C6 164.5(5)
C8 Os2 Os3 S1 177.7(4)
C9 Os2 Os3 S1 -66.0(5)
C10 Os2 Os3 S1 70.8(5)
Os1 Os2 Os3 S1 -102.91(8)
Re3 Os2 Os3 S1 100.39(8)
C8 Os2 Os3 Os1 -79.4(4)
C9 Os2 Os3 Os1 36.9(5)
C10 Os2 Os3 Os1 173.7(5)
S1 Os2 Os3 Os1 102.91(8)
Re3 Os2 Os3 Os1 -156.70(2)
C8 Os2 Os3 Re3 77.3(4)
C9 Os2 Os3 Re3 -166.4(5)
C10 Os2 Os3 Re3 -29.6(5)
S1 Os2 Os3 Re3 -100.39(8)
Os1 Os2 Os3 Re3 156.70(2)
C3 Os1 Os3 C7 -61(3)
C2 Os1 Os3 C7 125(3)
C1 Os1 Os3 C7 31(3)
C4 Os1 Os3 C7 -152(3)
Os2 Os1 Os3 C7 120(3)
C3 Os1 Os3 C5 63.0(7)
C2 Os1 Os3 C5 -110.7(15)
C1 Os1 Os3 C5 155.1(6)
C4 Os1 Os3 C5 -27.4(5)
Os2 Os1 Os3 C5 -116.2(4)
C3 Os1 Os3 C6 -27.5(7)
C2 Os1 Os3 C6 158.8(15)
C1 Os1 Os3 C6 64.6(6)
C4 Os1 Os3 C6 -117.9(5)
Os2 Os1 Os3 C6 153.3(3)
C3 Os1 Os3 S1 -127.6(6)
C2 Os1 Os3 S1 58.7(15)
C1 Os1 Os3 S1 -35.5(5)
C4 Os1 Os3 S1 142.1(3)
Os2 Os1 Os3 S1 53.28(7)
C3 Os1 Os3 Os2 179.1(6)
C2 Os1 Os3 Os2 5.4(15)
C1 Os1 Os3 Os2 -88.8(4)
C4 Os1 Os3 Os2 88.8(3)
C3 Os1 Os3 Re3 156.4(6)
C2 Os1 Os3 Re3 -17.3(15)
C1 Os1 Os3 Re3 -111.5(4)
C4 Os1 Os3 Re3 66.1(3)
Os2 Os1 Os3 Re3 -22.719(19)
C8 Os2 Re3 C12 64.4(5)
C9 Os2 Re3 C12 -31.4(11)
C10 Os2 Re3 C12 -26.9(6)
S1 Os2 Re3 C12 -126.7(4)
Os3 Os2 Re3 C12 179.4(4)
Os1 Os2 Re3 C12 156.0(4)
C8 Os2 Re3 C13 -118.7(12)
C9 Os2 Re3 C13 145.5(16)
C10 Os2 Re3 C13 150.0(13)
S1 Os2 Re3 C13 50.2(12)
Os3 Os2 Re3 C13 -3.7(12)
Os1 Os2 Re3 C13 -27.1(12)
C8 Os2 Re3 C11 -24.8(5)
C9 Os2 Re3 C11 -120.7(11)
C10 Os2 Re3 C11 -116.1(6)
S1 Os2 Re3 C11 144.1(4)
Os3 Os2 Re3 C11 90.1(4)
Os1 Os2 Re3 C11 66.8(4)
C8 Os2 Re3 N1 158.2(4)
C9 Os2 Re3 N1 62.4(11)
C10 Os2 Re3 N1 66.9(5)
S1 Os2 Re3 N1 -32.9(2)
Os3 Os2 Re3 N1 -86.9(2)
Os1 Os2 Re3 N1 -110.2(2)
C8 Os2 Re3 Os3 -114.9(3)
C9 Os2 Re3 Os3 149.2(11)
C10 Os2 Re3 Os3 153.8(4)
S1 Os2 Re3 Os3 53.95(6)
Os1 Os2 Re3 Os3 -23.33(2)
C7 Os3 Re3 C12 -155.6(18)
C5 Os3 Re3 C12 112.1(17)
C6 Os3 Re3 C12 -149(2)
S1 Os3 Re3 C12 -57.5(17)
Os2 Os3 Re3 C12 -3.1(17)
Os1 Os3 Re3 C12 19.7(17)
C7 Os3 Re3 C13 26.4(5)
C5 Os3 Re3 C13 -65.9(5)
C6 Os3 Re3 C13 33.4(11)
S1 Os3 Re3 C13 124.5(4)
Os2 Os3 Re3 C13 178.9(4)
Os1 Os3 Re3 C13 -158.3(4)
C7 Os3 Re3 C11 116.3(5)
C5 Os3 Re3 C11 24.1(5)
C6 Os3 Re3 C11 123.3(11)
S1 Os3 Re3 C11 -145.6(4)
Os2 Os3 Re3 C11 -91.2(3)
Os1 Os3 Re3 C11 -68.4(3)
C7 Os3 Re3 N1 -64.5(5)
C5 Os3 Re3 N1 -156.7(4)
C6 Os3 Re3 N1 -57.4(10)
S1 Os3 Re3 N1 33.7(2)
Os2 Os3 Re3 N1 88.1(2)
Os1 Os3 Re3 N1 110.9(2)
C7 Os3 Re3 Os2 -152.5(4)
C5 Os3 Re3 Os2 115.2(3)
C6 Os3 Re3 Os2 -145.5(10)
S1 Os3 Re3 Os2 -54.38(7)
Os1 Os3 Re3 Os2 22.813(19)
C7 Os3 S1 C14 23.7(5)
C5 Os3 S1 C14 -102.4(18)
C6 Os3 S1 C14 116.4(6)
Os2 Os3 S1 C14 -103.8(4)
Os1 Os3 S1 C14 -162.8(4)
Re3 Os3 S1 C14 -43.8(4)
C7 Os3 S1 Os2 127.5(4)
C5 Os3 S1 Os2 1.4(17)
C6 Os3 S1 Os2 -139.8(4)
Os1 Os3 S1 Os2 -59.00(4)
Re3 Os3 S1 Os2 59.98(4)
C8 Os2 S1 C14 92.8(16)
C9 Os2 S1 C14 -120.5(5)
C10 Os2 S1 C14 -26.6(6)
Os3 Os2 S1 C14 101.7(4)
Os1 Os2 S1 C14 160.7(4)
Re3 Os2 S1 C14 39.8(4)
C8 Os2 S1 Os3 -8.9(16)
C9 Os2 S1 Os3 137.8(4)
C10 Os2 S1 Os3 -128.2(4)
Os1 Os2 S1 Os3 59.09(4)
Re3 Os2 S1 Os3 -61.84(4)
C12 Re3 N1 C14 142.7(9)
C13 Re3 N1 C14 -132.5(9)
C11 Re3 N1 C14 -16(6)
Os2 Re3 N1 C14 31.0(8)
Os3 Re3 N1 C14 -26.2(8)
C12 Re3 N1 C18 -39.8(9)
C13 Re3 N1 C18 45.0(9)
C11 Re3 N1 C18 162(6)
Os2 Re3 N1 C18 -151.4(9)
Os3 Re3 N1 C18 151.3(9)
C3 Os1 C1 O1 -3(20)
C2 Os1 C1 O1 95(20)
C4 Os1 C1 O1 -131(18)
Os2 Os1 C1 O1 -162(20)
Os3 Os1 C1 O1 -103(20)
C3 Os1 C2 O2 -49(24)
C1 Os1 C2 O2 -141(24)
C4 Os1 C2 O2 43(24)
Os2 Os1 C2 O2 130(24)
Os3 Os1 C2 O2 125(23)
C2 Os1 C3 O3 106(52)
C1 Os1 C3 O3 -162(52)
C4 Os1 C3 O3 14(52)
Os2 Os1 C3 O3 -69(53)
Os3 Os1 C3 O3 -72(52)
C3 Os1 C4 O4 78(31)
C2 Os1 C4 O4 -21(31)
C1 Os1 C4 O4 -154(28)
Os2 Os1 C4 O4 -124(31)
Os3 Os1 C4 O4 178(100)
C7 Os3 C5 O5 83(45)
C6 Os3 C5 O5 -9(45)
S1 Os3 C5 O5 -151(43)
Os2 Os3 C5 O5 -150(44)
Os1 Os3 C5 O5 -91(45)
Re3 Os3 C5 O5 151(45)
C7 Os3 C6 O6 -90(25)
C5 Os3 C6 O6 3(25)
S1 Os3 C6 O6 176(25)
Os2 Os3 C6 O6 128(25)
Os1 Os3 C6 O6 94(25)
Re3 Os3 C6 O6 -96(25)
C5 Os3 C7 O7 -92(7)
C6 Os3 C7 O7 -1(7)
S1 Os3 C7 O7 98(7)
Os2 Os3 C7 O7 148(6)
Os1 Os3 C7 O7 32(9)
Re3 Os3 C7 O7 176(7)
C9 Os2 C8 O8 82(25)
C10 Os2 C8 O8 -11(25)
S1 Os2 C8 O8 -131(24)
Os3 Os2 C8 O8 -139(25)
Os1 Os2 C8 O8 162(25)
Re3 Os2 C8 O8 -79(25)
C8 Os2 C9 O9 -30(13)
C10 Os2 C9 O9 61(13)
S1 Os2 C9 O9 158(13)
Os3 Os2 C9 O9 -154(13)
Os1 Os2 C9 O9 -121(13)
Re3 Os2 C9 O9 65(14)
C8 Os2 C10 O10 99(6)
C9 Os2 C10 O10 6(6)
S1 Os2 C10 O10 -93(6)
Os3 Os2 C10 O10 -144(6)
Os1 Os2 C10 O10 -12(9)
Re3 Os2 C10 O10 -172(7)
C12 Re3 C11 O11 9(21)
C13 Re3 C11 O11 -76(21)
N1 Re3 C11 O11 167(17)
Os2 Re3 C11 O11 121(21)
Os3 Re3 C11 O11 178(100)
C13 Re3 C12 O12 117(15)
C11 Re3 C12 O12 27(15)
N1 Re3 C12 O12 -152(15)
Os2 Re3 C12 O12 -64(15)
Os3 Re3 C12 O12 -61(15)
C12 Re3 C13 O13 36(100)
C11 Re3 C13 O13 125(100)
N1 Re3 C13 O13 -59(100)
Os2 Re3 C13 O13 -141(100)
Os3 Re3 C13 O13 -144(100)
C18 N1 C14 C15 -3.5(16)
Re3 N1 C14 C15 174.0(8)
C18 N1 C14 S1 177.7(9)
Re3 N1 C14 S1 -4.8(12)
Os3 S1 C14 N1 42.3(10)
Os2 S1 C14 N1 -32.4(10)
Os3 S1 C14 C15 -136.6(8)
Os2 S1 C14 C15 148.8(8)
N1 C14 C15 C16 2.7(17)
S1 C14 C15 C16 -178.5(9)
C14 C15 C16 C17 -0.2(17)
C15 C16 C17 C18 -1.4(18)
C14 N1 C18 C17 1.8(18)
Re3 N1 C18 C17 -175.8(9)
C16 C17 C18 N1 0.6(19)
